data_2242816
loop_
_publ_author_name
'Saritha, S. R.'
'Anitha, L.'
'Layana, S. R.'
'Sithambaresan, M.'
'Sudarsanakumar, M. R.'

_publ_section_title
;
 Crystal structure of
 2-[(2<i>E</i>)-2-methyl-3-phenylprop-2-en-1-ylidene]-<i>N</i>-phenylhydrazinecarboxamide
;
_journal_coeditor_code JJ2206
_journal_issue 2
_journal_name_full 'Acta Crystallographica Section E'
_journal_page_first 163
_journal_page_last 166
_journal_paper_doi 10.1107/S2056989018018376
_journal_volume 75
_journal_year 2019
_chemical_formula_iupac 'C17 H17 N3 O'
_chemical_formula_moiety 'C17 H17 N3 O'
_chemical_formula_sum 'C17 H17 N3 O'
_chemical_formula_weight 279.33
_chemical_name_systematic 2-[(2<i>E</i>)-2-Methyl-3-phenylprop-2-en-1-ylidene]-<i>N</i>-phenylhydrazinecarboxamide
_space_group_crystal_system triclinic
_space_group_IT_number 2
_space_group_name_Hall '-P 1'
_space_group_name_H-M_alt 'P -1'
_symmetry_space_group_name_Hall '-P 1'
_symmetry_space_group_name_H-M 'P -1'
_atom_sites_solution_hydrogens mixed
_audit_creation_method SHELXL-2014/7
_cell_angle_alpha 106.652(3)
_cell_angle_beta 99.111(3)
_cell_angle_gamma 97.416(4)
_cell_formula_units_Z 4
_cell_length_a 10.2140(6)
_cell_length_b 10.5133(8)
_cell_length_c 15.3297(10)
_cell_measurement_reflns_used 3309
_cell_measurement_temperature 296(2)
_cell_measurement_theta_max 27.650
_cell_measurement_theta_min 2.626
_cell_volume 1530.51(18)
_computing_cell_refinement
;
APEX2 and SAINT (Bruker, 2004)
;
_computing_data_collection
;
APEX2 (Bruker, 2004)
;
_computing_data_reduction
;
SAINT and XPREP (Bruker, 2004)
;
_computing_molecular_graphics
;
ORTEP-3 for Windows  (Farrugia, 2012) and DIAMOND (Brandenburg,
2010)
;
_computing_publication_material
;
publCIF (Westrip, 2010)
;
_computing_structure_refinement
;
SHELXS97 (Sheldrick, 2008)
;
_computing_structure_solution
;
SHELXL2014 (Sheldrick, 2015)
;
_diffrn_ambient_temperature 296(2)
_diffrn_measured_fraction_theta_full 0.983
_diffrn_measured_fraction_theta_max 0.957
_diffrn_measurement_device_type 'Bruker Kappa APEXII CCD'
_diffrn_measurement_method '\w and \f scan'
_diffrn_radiation_monochromator graphite
_diffrn_radiation_source 'fine-focus sealed tube'
_diffrn_radiation_type MoK\a
_diffrn_radiation_wavelength 0.71073
_diffrn_reflns_av_R_equivalents 0.0187
_diffrn_reflns_av_unetI/netI 0.0443
_diffrn_reflns_limit_h_max 12
_diffrn_reflns_limit_h_min -13
_diffrn_reflns_limit_k_max 13
_diffrn_reflns_limit_k_min -13
_diffrn_reflns_limit_l_max 15
_diffrn_reflns_limit_l_min -20
_diffrn_reflns_number 12172
_diffrn_reflns_theta_full 25.242
_diffrn_reflns_theta_max 28.373
_diffrn_reflns_theta_min 2.243
_exptl_absorpt_coefficient_mu 0.078
_exptl_absorpt_correction_T_max 0.948
_exptl_absorpt_correction_T_min 0.939
_exptl_absorpt_correction_type multi-scan
_exptl_absorpt_process_details
;
(SADABS; Bruker, 2004)
;
_exptl_crystal_colour colorless
_exptl_crystal_density_diffrn 1.212
_exptl_crystal_description block
_exptl_crystal_F_000 592
_exptl_crystal_size_max 0.600
_exptl_crystal_size_mid 0.500
_exptl_crystal_size_min 0.500
_refine_diff_density_max 0.164
_refine_diff_density_min -0.232
_refine_ls_extinction_method none
_refine_ls_goodness_of_fit_ref 0.948
_refine_ls_hydrogen_treatment mixed
_refine_ls_matrix_type full
_refine_ls_number_parameters 397
_refine_ls_number_reflns 7346
_refine_ls_number_restraints 4
_refine_ls_restrained_S_all 0.948
_refine_ls_R_factor_all 0.1026
_refine_ls_R_factor_gt 0.0510
_refine_ls_shift/su_max 0.000
_refine_ls_shift/su_mean 0.000
_refine_ls_structure_factor_coef Fsqd
_refine_ls_weighting_details 'w=1/[\s^2^(Fo^2^)+(0.1017P)^2^] where P=(Fo^2^+2Fc^2^)/3'
_refine_ls_weighting_scheme calc
_refine_ls_wR_factor_gt 0.1370
_refine_ls_wR_factor_ref 0.1753
_reflns_number_gt 4038
_reflns_number_total 7346
_reflns_threshold_expression 'I > 2\s(I)'
_cod_data_source_file jj2206sup1.cif
_cod_data_source_block I
_cod_database_code 2242816
_shelx_space_group_comment
;
The symmetry employed for this shelxl refinement is uniquely defined
by the following loop, which should always be used as a source of
symmetry information in preference to the above space-group names.
They are only intended as comments.
;

loop_
_space_group_symop_operation_xyz
'x, y, z'
'-x, -y, -z'

loop_
_atom_site_type_symbol
_atom_site_label
_atom_site_fract_x
_atom_site_fract_y
_atom_site_fract_z
_atom_site_U_iso_or_equiv
_atom_site_adp_type
_atom_site_calc_flag
_atom_site_occupancy
C C1 0.88173(19) -0.1561(2) 0.82683(13) 0.0630(5) Uani d 1
H H1 0.8824 -0.0637 0.8438 0.076 Uiso calc 1
C C2 0.9866(2) -0.2034(3) 0.86846(15) 0.0723(6) Uani d 1
H H2 1.0576 -0.1430 0.9125 0.087 Uiso calc 1
C C3 0.9863(2) -0.3387(3) 0.84506(16) 0.0753(6) Uani d 1
H H3 1.0568 -0.3706 0.8732 0.090 Uiso calc 1
C C4 0.8822(2) -0.4271(2) 0.78030(15) 0.0734(6) Uani d 1
H H4 0.8818 -0.5194 0.7647 0.088 Uiso calc 1
C C5 0.7773(2) -0.3802(2) 0.73766(13) 0.0613(5) Uani d 1
H H5 0.7073 -0.4415 0.6933 0.074 Uiso calc 1
C C6 0.77527(16) -0.2438(2) 0.76005(12) 0.0497(4) Uani d 1
C C7 0.66419(17) -0.18955(19) 0.71894(12) 0.0502(4) Uani d 1
H H7 0.6304 -0.1251 0.7604 0.060 Uiso calc 1
C C8 0.60596(15) -0.22156(18) 0.62933(11) 0.0442(4) Uani d 1
C C9 0.64815(19) -0.3180(2) 0.55182(13) 0.0611(5) Uani d 1
H H9A 0.7350 -0.3360 0.5739 0.092 Uiso calc 1
H H9B 0.6534 -0.2795 0.5025 0.092 Uiso calc 1
H H9C 0.5834 -0.4008 0.5290 0.092 Uiso calc 1
C C10 0.49813(15) -0.15284(18) 0.60452(11) 0.0448(4) Uani d 1
H H10 0.4637 -0.0979 0.6512 0.054 Uiso calc 1
C C11 0.29530(15) -0.10122(17) 0.41634(11) 0.0438(4) Uani d 1
C C12 0.32548(15) -0.18810(17) 0.25412(11) 0.0447(4) Uani d 1
C C13 0.42849(18) -0.2055(2) 0.20670(13) 0.0649(6) Uani d 1
H H13 0.5143 -0.2049 0.2382 0.078 Uiso calc 1
C C14 0.4051(2) -0.2239(3) 0.11315(14) 0.0850(8) Uani d 1
H H14 0.4754 -0.2355 0.0815 0.102 Uiso calc 1
C C15 0.2788(2) -0.2254(3) 0.06550(14) 0.0777(7) Uani d 1
H H15 0.2634 -0.2373 0.0020 0.093 Uiso calc 1
C C16 0.17664(19) -0.2093(2) 0.11236(13) 0.0640(5) Uani d 1
H H16 0.0907 -0.2110 0.0804 0.077 Uiso calc 1
C C17 0.19852(16) -0.1905(2) 0.20641(12) 0.0541(5) Uani d 1
H H17 0.1278 -0.1794 0.2377 0.065 Uiso calc 1
C C18 -0.33204(19) 0.2586(2) 0.20723(13) 0.0665(6) Uani d 1
H H18 -0.3167 0.1721 0.1801 0.080 Uiso calc 1
C C19 -0.4276(2) 0.3093(3) 0.15904(15) 0.0787(7) Uani d 1
H H19 -0.4753 0.2573 0.0999 0.094 Uiso calc 1
C C20 -0.4518(2) 0.4367(3) 0.19863(16) 0.0793(7) Uani d 1
H H20 -0.5171 0.4706 0.1670 0.095 Uiso calc 1
C C21 -0.3796(2) 0.5128(3) 0.28446(17) 0.0769(6) Uani d 1
H H21 -0.3953 0.5993 0.3110 0.092 Uiso calc 1
C C22 -0.2836(2) 0.4633(2) 0.33250(14) 0.0643(5) Uani d 1
H H22 -0.2347 0.5174 0.3908 0.077 Uiso calc 1
C C23 -0.25859(16) 0.3344(2) 0.29541(12) 0.0507(4) Uani d 1
C C24 -0.15906(16) 0.27357(19) 0.34168(12) 0.0498(4) Uani d 1
H H24 -0.1223 0.2101 0.3017 0.060 Uiso calc 1
C C25 -0.11244(15) 0.29476(17) 0.43239(11) 0.0431(4) Uani d 1
C C26 -0.15538(17) 0.38927(19) 0.51113(12) 0.0516(4) Uani d 1
H H26A -0.0976 0.4761 0.5297 0.077 Uiso calc 1
H H26B -0.1493 0.3543 0.5627 0.077 Uiso calc 1
H H26C -0.2469 0.3982 0.4916 0.077 Uiso calc 1
C C27 -0.01521(15) 0.21447(17) 0.45568(11) 0.0451(4) Uani d 1
H H27 0.0122 0.1537 0.4079 0.054 Uiso calc 1
C C28 0.17376(15) 0.13993(19) 0.63940(12) 0.0474(4) Uani d 1
C C29 0.17182(15) 0.24127(19) 0.80442(12) 0.0482(4) Uani d 1
C C30 0.1829(2) 0.3675(2) 0.86669(14) 0.0740(6) Uani d 1
H H30 0.1683 0.4397 0.8452 0.089 Uiso calc 1
C C31 0.2159(2) 0.3874(3) 0.96110(15) 0.0878(7) Uani d 1
H H31 0.2219 0.4729 1.0029 0.105 Uiso calc 1
C C32 0.23933(19) 0.2836(3) 0.99329(15) 0.0733(6) Uani d 1
H H32 0.2616 0.2974 1.0569 0.088 Uiso calc 1
C C33 0.2302(2) 0.1594(3) 0.93208(15) 0.0766(7) Uani d 1
H H33 0.2476 0.0882 0.9540 0.092 Uiso calc 1
C C34 0.1954(2) 0.1371(2) 0.83737(14) 0.0675(5) Uani d 1
H H34 0.1880 0.0510 0.7961 0.081 Uiso calc 1
N N1 0.44999(12) -0.16681(14) 0.51975(9) 0.0447(3) Uani d 1
N N2 0.34882(14) -0.09748(16) 0.50394(10) 0.0485(4) Uani d 1
N N3 0.35427(14) -0.17255(17) 0.34979(10) 0.0536(4) Uani d 1
N N4 0.03382(12) 0.22481(14) 0.53988(9) 0.0455(3) Uani d 1
N N5 0.12237(14) 0.14139(16) 0.55249(10) 0.0516(4) Uani d 1
N N6 0.13105(14) 0.22397(17) 0.70885(10) 0.0538(4) Uani d 1
O O1 0.20160(11) -0.04300(13) 0.40141(8) 0.0525(3) Uani d 1
O O2 0.25451(13) 0.06620(15) 0.65140(8) 0.0648(4) Uani d 1
H H3' 0.4260(12) -0.1964(17) 0.3742(11) 0.049(5) Uiso d 1
H H5' 0.1507(17) 0.0898(17) 0.5059(9) 0.060(6) Uiso d 1
H H6' 0.080(2) 0.276(2) 0.6905(15) 0.087(7) Uiso d 1
H H2' 0.3176(16) -0.0501(17) 0.5509(9) 0.055(5) Uiso d 1

loop_
_atom_site_aniso_label
_atom_site_aniso_U_11
_atom_site_aniso_U_22
_atom_site_aniso_U_33
_atom_site_aniso_U_12
_atom_site_aniso_U_13
_atom_site_aniso_U_23
C1 0.0670(11) 0.0636(14) 0.0591(11) 0.0160(10) 0.0032(9) 0.0238(10)
C2 0.0595(11) 0.0850(18) 0.0701(13) 0.0139(11) -0.0047(10) 0.0299(13)
C3 0.0660(12) 0.0986(19) 0.0719(14) 0.0403(12) 0.0071(11) 0.0358(14)
C4 0.0886(14) 0.0696(15) 0.0705(14) 0.0405(12) 0.0118(12) 0.0262(12)
C5 0.0664(11) 0.0615(14) 0.0568(11) 0.0221(9) 0.0036(9) 0.0204(10)
C6 0.0519(9) 0.0611(12) 0.0446(10) 0.0185(8) 0.0118(8) 0.0253(9)
C7 0.0561(10) 0.0558(12) 0.0463(10) 0.0227(8) 0.0123(8) 0.0209(9)
C8 0.0415(8) 0.0493(10) 0.0467(10) 0.0124(7) 0.0108(7) 0.0198(8)
C9 0.0615(11) 0.0734(14) 0.0521(11) 0.0290(10) 0.0109(8) 0.0186(10)
C10 0.0455(8) 0.0494(11) 0.0446(9) 0.0136(7) 0.0116(7) 0.0192(8)
C11 0.0416(8) 0.0477(10) 0.0457(9) 0.0108(7) 0.0081(7) 0.0197(8)
C12 0.0453(9) 0.0457(10) 0.0419(9) 0.0117(7) 0.0044(7) 0.0128(8)
C13 0.0478(10) 0.0906(16) 0.0518(11) 0.0219(10) 0.0054(8) 0.0141(11)
C14 0.0620(12) 0.138(2) 0.0514(12) 0.0239(13) 0.0164(10) 0.0196(14)
C15 0.0725(13) 0.113(2) 0.0420(11) 0.0223(12) 0.0025(10) 0.0188(12)
C16 0.0545(10) 0.0749(15) 0.0532(11) 0.0158(9) -0.0066(9) 0.0134(10)
C17 0.0432(9) 0.0663(13) 0.0519(11) 0.0134(8) 0.0044(8) 0.0185(9)
C18 0.0621(11) 0.0881(17) 0.0470(11) 0.0220(10) 0.0057(9) 0.0169(11)
C19 0.0634(12) 0.120(2) 0.0508(12) 0.0199(13) -0.0005(9) 0.0295(13)
C20 0.0599(12) 0.116(2) 0.0783(16) 0.0254(13) 0.0060(11) 0.0555(16)
C21 0.0739(13) 0.0754(16) 0.0897(16) 0.0222(11) 0.0032(12) 0.0422(14)
C22 0.0677(12) 0.0597(14) 0.0642(12) 0.0129(9) -0.0033(9) 0.0257(11)
C23 0.0463(9) 0.0648(13) 0.0449(10) 0.0096(8) 0.0081(7) 0.0240(9)
C24 0.0504(9) 0.0522(11) 0.0458(10) 0.0135(8) 0.0078(7) 0.0133(8)
C25 0.0403(8) 0.0432(10) 0.0439(9) 0.0064(7) 0.0046(7) 0.0137(8)
C26 0.0530(9) 0.0535(12) 0.0508(10) 0.0179(8) 0.0109(8) 0.0163(9)
C27 0.0445(8) 0.0455(10) 0.0431(9) 0.0114(7) 0.0069(7) 0.0103(8)
C28 0.0397(8) 0.0527(11) 0.0461(10) 0.0114(7) 0.0022(7) 0.0120(8)
C29 0.0404(8) 0.0587(12) 0.0454(9) 0.0135(7) 0.0081(7) 0.0147(9)
C30 0.0992(15) 0.0679(15) 0.0585(13) 0.0323(12) 0.0211(11) 0.0154(11)
C31 0.1139(19) 0.0819(18) 0.0553(14) 0.0197(14) 0.0196(13) 0.0005(13)
C32 0.0642(12) 0.104(2) 0.0472(12) 0.0100(12) 0.0097(9) 0.0199(13)
C33 0.0860(15) 0.0902(19) 0.0625(14) 0.0214(13) 0.0101(11) 0.0380(14)
C34 0.0845(13) 0.0593(14) 0.0558(12) 0.0146(10) 0.0066(10) 0.0174(10)
N1 0.0417(7) 0.0494(9) 0.0485(8) 0.0147(6) 0.0088(6) 0.0214(7)
N2 0.0490(8) 0.0593(10) 0.0444(8) 0.0231(7) 0.0120(6) 0.0207(7)
N3 0.0499(8) 0.0735(11) 0.0438(8) 0.0295(7) 0.0071(6) 0.0216(8)
N4 0.0417(7) 0.0472(9) 0.0465(8) 0.0127(6) 0.0045(6) 0.0136(7)
N5 0.0512(8) 0.0588(10) 0.0441(9) 0.0247(7) 0.0042(7) 0.0119(8)
N6 0.0547(8) 0.0642(11) 0.0449(8) 0.0263(7) 0.0072(7) 0.0159(8)
O1 0.0492(6) 0.0641(9) 0.0501(7) 0.0244(6) 0.0089(5) 0.0218(6)
O2 0.0679(8) 0.0774(10) 0.0485(7) 0.0406(7) 0.0013(6) 0.0124(7)

loop_
_atom_type_symbol
_atom_type_description
_atom_type_scat_dispersion_real
_atom_type_scat_dispersion_imag
_atom_type_scat_source
C C 0.0033 0.0016 'International Tables Vol C Tables 4.2.6.8 and 6.1.1.4'
H H 0.0000 0.0000 'International Tables Vol C Tables 4.2.6.8 and 6.1.1.4'
N N 0.0061 0.0033 'International Tables Vol C Tables 4.2.6.8 and 6.1.1.4'
O O 0.0106 0.0060 'International Tables Vol C Tables 4.2.6.8 and 6.1.1.4'

loop_
_geom_angle_atom_site_label_1
_geom_angle_atom_site_label_2
_geom_angle_atom_site_label_3
_geom_angle
C2 C1 C6 121.3(2)
C2 C1 H1 119.4
C6 C1 H1 119.4
C3 C2 C1 120.0(2)
C3 C2 H2 120.0
C1 C2 H2 120.0
C2 C3 C4 119.84(18)
C2 C3 H3 120.1
C4 C3 H3 120.1
C3 C4 C5 120.4(2)
C3 C4 H4 119.8
C5 C4 H4 119.8
C6 C5 C4 120.90(19)
C6 C5 H5 119.6
C4 C5 H5 119.6
C5 C6 C1 117.52(16)
C5 C6 C7 122.88(17)
C1 C6 C7 119.57(17)
C8 C7 C6 127.81(16)
C8 C7 H7 116.1
C6 C7 H7 116.1
C7 C8 C10 118.17(15)
C7 C8 C9 124.61(15)
C10 C8 C9 117.15(14)
C8 C9 H9A 109.5
C8 C9 H9B 109.5
H9A C9 H9B 109.5
C8 C9 H9C 109.5
H9A C9 H9C 109.5
H9B C9 H9C 109.5
N1 C10 C8 120.96(15)
N1 C10 H10 119.5
C8 C10 H10 119.5
O1 C11 N2 120.94(15)
O1 C11 N3 124.61(14)
N2 C11 N3 114.45(13)
C13 C12 C17 119.33(16)
C13 C12 N3 117.83(13)
C17 C12 N3 122.81(15)
C14 C13 C12 120.14(16)
C14 C13 H13 119.9
C12 C13 H13 119.9
C13 C14 C15 120.64(19)
C13 C14 H14 119.7
C15 C14 H14 119.7
C16 C15 C14 119.16(18)
C16 C15 H15 120.4
C14 C15 H15 120.4
C15 C16 C17 120.91(16)
C15 C16 H16 119.5
C17 C16 H16 119.5
C16 C17 C12 119.81(17)
C16 C17 H17 120.1
C12 C17 H17 120.1
C19 C18 C23 121.3(2)
C19 C18 H18 119.4
C23 C18 H18 119.4
C20 C19 C18 119.9(2)
C20 C19 H19 120.0
C18 C19 H19 120.0
C21 C20 C19 119.53(19)
C21 C20 H20 120.2
C19 C20 H20 120.2
C20 C21 C22 120.8(2)
C20 C21 H21 119.6
C22 C21 H21 119.6
C21 C22 C23 121.1(2)
C21 C22 H22 119.5
C23 C22 H22 119.5
C22 C23 C18 117.31(16)
C22 C23 C24 124.73(16)
C18 C23 C24 117.95(18)
C25 C24 C23 130.34(16)
C25 C24 H24 114.8
C23 C24 H24 114.8
C24 C25 C27 116.69(15)
C24 C25 C26 125.97(15)
C27 C25 C26 117.30(14)
C25 C26 H26A 109.5
C25 C26 H26B 109.5
H26A C26 H26B 109.5
C25 C26 H26C 109.5
H26A C26 H26C 109.5
H26B C26 H26C 109.5
N4 C27 C25 121.85(15)
N4 C27 H27 119.1
C25 C27 H27 119.1
O2 C28 N6 123.87(15)
O2 C28 N5 120.66(16)
N6 C28 N5 115.48(14)
C34 C29 C30 118.95(17)
C34 C29 N6 122.71(17)
C30 C29 N6 118.29(17)
C29 C30 C31 120.2(2)
C29 C30 H30 119.9
C31 C30 H30 119.9
C32 C31 C30 120.5(2)
C32 C31 H31 119.8
C30 C31 H31 119.8
C33 C32 C31 119.5(2)
C33 C32 H32 120.3
C31 C32 H32 120.3
C32 C33 C34 120.8(2)
C32 C33 H33 119.6
C34 C33 H33 119.6
C29 C34 C33 120.1(2)
C29 C34 H34 120.0
C33 C34 H34 120.0
C10 N1 N2 116.30(14)
C11 N2 N1 120.63(14)
C11 N2 H2' 119.3(11)
N1 N2 H2' 120.1(11)
C11 N3 C12 127.30(13)
C11 N3 H3' 111.3(11)
C12 N3 H3' 120.4(11)
C27 N4 N5 116.14(14)
C28 N5 N4 120.26(15)
C28 N5 H5' 117.5(12)
N4 N5 H5' 122.2(12)
C28 N6 C29 125.66(14)
C28 N6 H6' 113.7(15)
C29 N6 H6' 120.3(15)

loop_
_geom_bond_atom_site_label_1
_geom_bond_atom_site_label_2
_geom_bond_distance
C1 C2 1.381(2)
C1 C6 1.389(3)
C1 H1 0.9300
C2 C3 1.362(3)
C2 H2 0.9300
C3 C4 1.364(3)
C3 H3 0.9300
C4 C5 1.385(2)
C4 H4 0.9300
C5 C6 1.379(3)
C5 H5 0.9300
C6 C7 1.469(2)
C7 C8 1.334(2)
C7 H7 0.9300
C8 C10 1.453(2)
C8 C9 1.487(2)
C9 H9A 0.9600
C9 H9B 0.9600
C9 H9C 0.9600
C10 N1 1.273(2)
C10 H10 0.9300
C11 O1 1.2269(17)
C11 N2 1.355(2)
C11 N3 1.356(2)
C12 C13 1.373(2)
C12 C17 1.378(2)
C12 N3 1.406(2)
C13 C14 1.368(3)
C13 H13 0.9300
C14 C15 1.374(3)
C14 H14 0.9300
C15 C16 1.359(3)
C15 H15 0.9300
C16 C17 1.375(3)
C16 H16 0.9300
C17 H17 0.9300
C18 C19 1.383(3)
C18 C23 1.390(3)
C18 H18 0.9300
C19 C20 1.375(3)
C19 H19 0.9300
C20 C21 1.361(3)
C20 H20 0.9300
C21 C22 1.378(2)
C21 H21 0.9300
C22 C23 1.386(3)
C22 H22 0.9300
C23 C24 1.464(2)
C24 C25 1.340(2)
C24 H24 0.9300
C25 C27 1.450(2)
C25 C26 1.493(2)
C26 H26A 0.9600
C26 H26B 0.9600
C26 H26C 0.9600
C27 N4 1.2766(19)
C27 H27 0.9300
C28 O2 1.2302(18)
C28 N6 1.346(2)
C28 N5 1.358(2)
C29 C34 1.363(3)
C29 C30 1.373(3)
C29 N6 1.410(2)
C30 C31 1.380(3)
C30 H30 0.9300
C31 C32 1.354(3)
C31 H31 0.9300
C32 C33 1.353(3)
C32 H32 0.9300
C33 C34 1.382(3)
C33 H33 0.9300
C34 H34 0.9300
N1 N2 1.3691(17)
N2 H2' 0.881(9)
N3 H3' 0.868(9)
N4 N5 1.3679(18)
N5 H5' 0.879(9)
N6 H6' 0.872(9)

loop_
_geom_hbond_atom_site_label_D
_geom_hbond_atom_site_label_H
_geom_hbond_atom_site_label_A
_geom_hbond_site_symmetry_A
_geom_hbond_distance_DH
_geom_hbond_distance_HA
_geom_hbond_distance_DA
_geom_hbond_angle_DHA
N5 H5' O1 . 0.879(9) 1.989(10) 2.8639(19) 174.0(19)
N2 H2' O2 . 0.881(9) 1.930(10) 2.808(2) 175.5(18)
N3 H3' N1 . 0.868(9) 2.132(16) 2.6146(18) 114.5(13)
N6 H6' N4 . 0.872(9) 2.17(2) 2.6261(19) 111.9(17)
C13 H13 O2 2_656 0.93 2.64 3.476(2) 149.1
C32 H32 Cg1 2_657 0.93 2.79 3.518(2) 136

loop_
_geom_torsion_atom_site_label_1
_geom_torsion_atom_site_label_2
_geom_torsion_atom_site_label_3
_geom_torsion_atom_site_label_4
_geom_torsion
C6 C1 C2 C3 -0.8(3)
C1 C2 C3 C4 0.1(3)
C2 C3 C4 C5 0.5(4)
C3 C4 C5 C6 -0.4(3)
C4 C5 C6 C1 -0.2(3)
C4 C5 C6 C7 -177.99(19)
C2 C1 C6 C5 0.8(3)
C2 C1 C6 C7 178.68(18)
C5 C6 C7 C8 -47.8(3)
C1 C6 C7 C8 134.4(2)
C6 C7 C8 C10 -179.13(17)
C6 C7 C8 C9 -2.4(3)
C7 C8 C10 N1 171.39(16)
C9 C8 C10 N1 -5.6(3)
C17 C12 C13 C14 0.6(3)
N3 C12 C13 C14 178.7(2)
C12 C13 C14 C15 -0.1(4)
C13 C14 C15 C16 -0.4(4)
C14 C15 C16 C17 0.6(4)
C15 C16 C17 C12 -0.1(3)
C13 C12 C17 C16 -0.4(3)
N3 C12 C17 C16 -178.43(18)
C23 C18 C19 C20 -0.4(3)
C18 C19 C20 C21 1.2(4)
C19 C20 C21 C22 -0.7(4)
C20 C21 C22 C23 -0.7(3)
C21 C22 C23 C18 1.4(3)
C21 C22 C23 C24 -179.73(19)
C19 C18 C23 C22 -0.9(3)
C19 C18 C23 C24 -179.82(19)
C22 C23 C24 C25 29.1(3)
C18 C23 C24 C25 -152.1(2)
C23 C24 C25 C27 178.40(17)
C23 C24 C25 C26 0.9(3)
C24 C25 C27 N4 -178.73(16)
C26 C25 C27 N4 -1.0(2)
C34 C29 C30 C31 -0.8(3)
N6 C29 C30 C31 176.69(19)
C29 C30 C31 C32 0.9(4)
C30 C31 C32 C33 -0.1(4)
C31 C32 C33 C34 -1.0(3)
C30 C29 C34 C33 -0.2(3)
N6 C29 C34 C33 -177.57(17)
C32 C33 C34 C29 1.1(3)
C8 C10 N1 N2 -179.88(14)
O1 C11 N2 N1 177.56(15)
N3 C11 N2 N1 -2.8(2)
C10 N1 N2 C11 177.09(15)
O1 C11 N3 C12 3.3(3)
N2 C11 N3 C12 -176.34(17)
C13 C12 N3 C11 149.8(2)
C17 C12 N3 C11 -32.2(3)
C25 C27 N4 N5 178.64(15)
O2 C28 N5 N4 -179.26(16)
N6 C28 N5 N4 0.2(2)
C27 N4 N5 C28 -176.31(16)
O2 C28 N6 C29 0.5(3)
N5 C28 N6 C29 -179.02(16)
C34 C29 N6 C28 -37.1(3)
C30 C29 N6 C28 145.5(2)

_cod_database_fobs_code 2242816
